data_7044245
loop_
_publ_author_name
'Chu, Xiaoxiao'
'Yu, Xin'
'Raje, Sakthi'
'Angamuthu, Raja'
'Ma, Jian-ping'
'Tung, Chen-Ho'
'Wang, Wenguang'

_publ_section_title
;
 Synthetic [NiFe] Models with a Fluxional CO ligand
;
_journal_name_full 'Dalton Trans.'
_journal_paper_doi 10.1039/C7DT02892J
_journal_year 2017
_chemical_formula_moiety 'C40 H45 Fe Ni O P2 S2, B F4'
_chemical_formula_sum 'C40 H45 B F4 Fe Ni O P2 S2'
_chemical_formula_weight 869.19
_chemical_name_systematic
;
 ?
;
_space_group_crystal_system triclinic
_space_group_IT_number 2
_space_group_name_Hall '-P 1'
_space_group_name_H-M_alt 'P -1'
_symmetry_space_group_name_Hall '-P 1'
_symmetry_space_group_name_H-M 'P -1'
_atom_sites_solution_hydrogens geom
_audit_creation_date 2017-03-19
_audit_creation_method
;
Olex2 1.2-beta
(compiled 2016.02.19 svn.r3266 for OlexSys, GUI svn.r5155)
;
_audit_update_record
;
2017-07-10 deposited with the CCDC.
2017-09-15 downloaded from the CCDC.
;
_cell_angle_alpha 80.1447(15)
_cell_angle_beta 81.3355(15)
_cell_angle_gamma 69.6593(15)
_cell_formula_units_Z 2
_cell_length_a 10.9679(19)
_cell_length_b 13.573(2)
_cell_length_c 16.458(3)
_cell_measurement_reflns_used 9906
_cell_measurement_temperature 173(2)
_cell_measurement_theta_max 27.483
_cell_measurement_theta_min 2.172
_cell_volume 2252.3(7)
_computing_cell_refinement 'SAINT v8.37A (Bruker, 2015)'
_computing_data_reduction 'SAINT v8.37A (Bruker, 2015)'
_computing_molecular_graphics 'Olex2 (Dolomanov et al., 2009)'
_computing_publication_material 'Olex2 (Dolomanov et al., 2009)'
_computing_structure_refinement 'ShelXL (Sheldrick, 2015)'
_diffrn_ambient_temperature 173.15
_diffrn_measured_fraction_theta_full 0.974
_diffrn_measured_fraction_theta_max 0.998
_diffrn_measurement_device_type 'BRUKER APEXII'
_diffrn_radiation_type MoK\a
_diffrn_radiation_wavelength 0.710
_diffrn_reflns_av_R_equivalents 0.0000
_diffrn_reflns_av_unetI/netI 0.0307
_diffrn_reflns_Laue_measured_fraction_full 0.974
_diffrn_reflns_Laue_measured_fraction_max 0.998
_diffrn_reflns_number 7929
_diffrn_reflns_point_group_measured_fraction_full 0.974
_diffrn_reflns_point_group_measured_fraction_max 0.998
_diffrn_reflns_theta_full 25.214
_diffrn_reflns_theta_max 25.000
_diffrn_reflns_theta_min 1.915
_exptl_absorpt_coefficient_mu 0.948
_exptl_absorpt_correction_T_max 0.7456
_exptl_absorpt_correction_T_min 0.6120
_exptl_absorpt_correction_type multi-scan
_exptl_absorpt_process_details
;
SADABS-2016/2 (Bruker,2016/2) was used for absorption correction.
wR2(int) was 0.0609 before and 0.0392 after correction.
The Ratio of minimum to maximum transmission is 0.8208.
The \l/2 correction factor is Not present.
;
_exptl_crystal_density_diffrn 1.282
_exptl_crystal_description solid
_exptl_crystal_F_000 900
_platon_squeeze_details 'TITL p P -1 R = 0.11'
_refine_diff_density_max 0.476
_refine_diff_density_min -0.319
_refine_diff_density_rms 0.061
_refine_ls_extinction_method none
_refine_ls_goodness_of_fit_ref 1.111
_refine_ls_hydrogen_treatment constr
_refine_ls_matrix_type full
_refine_ls_number_parameters 501
_refine_ls_number_reflns 7929
_refine_ls_number_restraints 0
_refine_ls_restrained_S_all 1.111
_refine_ls_R_factor_all 0.0445
_refine_ls_R_factor_gt 0.0337
_refine_ls_shift/su_max 0.001
_refine_ls_shift/su_mean 0.000
_refine_ls_structure_factor_coef Fsqd
_refine_ls_weighting_details 'w=1/[\s^2^(Fo^2^)+(0.0295P)^2^+2.6321P] where P=(Fo^2^+2Fc^2^)/3'
_refine_ls_weighting_scheme calc
_refine_ls_wR_factor_gt 0.0807
_refine_ls_wR_factor_ref 0.0886
_reflns_Friedel_coverage 0.000
_reflns_number_gt 6755
_reflns_number_total 7929
_reflns_threshold_expression 'I > 2\s(I)'
_cod_data_source_file c7dt02892j2.cif
_cod_data_source_block p_CCDC1
_cod_original_cell_volume 2252.4(7)
_cod_database_code 7044245
_shelxl_version_number 2013-4
_shelx_space_group_comment
;
The symmetry employed for this shelxl refinement is uniquely defined
by the following loop, which should always be used as a source of
symmetry information in preference to the above space-group names.
They are only intended as comments.
;
_olex2_refinement_description
;
1. Fixed Uiso
 At 1.2 times of:
  All C(H) groups, All C(H,H) groups
 At 1.5 times of:
  All C(H,H,H) groups
2. Others
 Fixed Sof: F0AA(0.6) F1AA(0.4) F3(0.4) F4(0.4) F5(0.6) F6(0.6)
3.a Secondary CH2 refined with riding coordinates:
 C1(H1A,H1B), C2(H2A,H2B), C3(H3A,H3B), C15(H15A,H15B), C16(H16A,H16B)
3.b Aromatic/amide H refined with riding coordinates:
 C18(H18), C19(H19), C20(H20), C21(H21), C22(H22), C24(H24), C25(H25),
 C26(H26), C27(H27), C28(H28), C30(H30), C31(H31), C32(H32), C33(H33), C34(H34),
  C35(H35), C36(H36), C37(H37), C38(H38), C39(H39)
3.c Idealised Me refined as rotating group:
 C4(H4A,H4B,H4C), C5(H5A,H5B,H5C), C6(H6A,H6B,H6C), C7(H7A,H7B,H7C), C8(H8A,
 H8B,H8C)
;
_olex2_submission_special_instructions 'No special instructions were received'

loop_
_space_group_symop_operation_xyz
'x, y, z'
'-x, -y, -z'

loop_
_atom_site_label
_atom_site_type_symbol
_atom_site_fract_x
_atom_site_fract_y
_atom_site_fract_z
_atom_site_U_iso_or_equiv
_atom_site_adp_type
_atom_site_occupancy
_atom_site_site_symmetry_order
_atom_site_calc_flag
_atom_site_refinement_flags_posn
_atom_site_refinement_flags_occupancy
C1 C 0.1767(3) 0.5512(2) 0.3076(2) 0.0416(8) Uani 1 1 d . .
H1A H 0.1250 0.5169 0.3501 0.050 Uiso 1 1 calc R .
H1B H 0.2350 0.4964 0.2736 0.050 Uiso 1 1 calc R .
C2 C 0.2598(3) 0.5896(3) 0.35084(19) 0.0434(8) Uani 1 1 d . .
H2A H 0.3076 0.5306 0.3907 0.052 Uiso 1 1 calc R .
H2B H 0.2018 0.6467 0.3829 0.052 Uiso 1 1 calc R .
C3 C 0.3580(3) 0.6310(2) 0.29346(18) 0.0392(7) Uani 1 1 d . .
H3A H 0.4194 0.5722 0.2644 0.047 Uiso 1 1 calc R .
H3B H 0.4092 0.6522 0.3278 0.047 Uiso 1 1 calc R .
C4 C 0.4703(3) 0.5194(2) 0.11175(19) 0.0388(7) Uani 1 1 d . .
H4A H 0.5095 0.5645 0.1316 0.058 Uiso 1 1 calc GR .
H4B H 0.5316 0.4798 0.0695 0.058 Uiso 1 1 calc GR .
H4C H 0.4509 0.4696 0.1582 0.058 Uiso 1 1 calc GR .
C5 C 0.2132(3) 0.4571(2) 0.1123(2) 0.0424(8) Uani 1 1 d . .
H5A H 0.2802 0.4179 0.1500 0.064 Uiso 1 1 calc GR .
H5B H 0.2194 0.4146 0.0684 0.064 Uiso 1 1 calc GR .
H5C H 0.1265 0.4720 0.1432 0.064 Uiso 1 1 calc GR .
C6 C 0.0128(3) 0.6433(3) 0.0086(2) 0.0486(9) Uani 1 1 d . .
H6A H -0.0284 0.6104 0.0576 0.073 Uiso 1 1 calc GR .
H6B H 0.0250 0.6034 -0.0380 0.073 Uiso 1 1 calc GR .
H6C H -0.0433 0.7165 -0.0057 0.073 Uiso 1 1 calc GR .
C7 C 0.1523(3) 0.8161(2) -0.06831(19) 0.0418(8) Uani 1 1 d . .
H7A H 0.0570 0.8361 -0.0651 0.063 Uiso 1 1 calc GR .
H7B H 0.1903 0.7986 -0.1240 0.063 Uiso 1 1 calc GR .
H7C H 0.1757 0.8754 -0.0567 0.063 Uiso 1 1 calc GR .
C8 C 0.4265(3) 0.7447(3) 0.0042(2) 0.0393(7) Uani 1 1 d . .
H8A H 0.3817 0.8214 -0.0009 0.059 Uiso 1 1 calc GR .
H8B H 0.4770 0.7255 -0.0486 0.059 Uiso 1 1 calc GR .
H8C H 0.4856 0.7237 0.0479 0.059 Uiso 1 1 calc GR .
C9 C 0.3463(3) 0.5872(2) 0.07490(16) 0.0263(6) Uani 1 1 d . .
C10 C 0.2340(3) 0.5593(2) 0.07452(17) 0.0288(6) Uani 1 1 d . .
C11 C 0.1434(3) 0.6427(2) 0.02699(17) 0.0292(6) Uani 1 1 d . .
C12 C 0.2044(3) 0.7210(2) -0.00540(16) 0.0273(6) Uani 1 1 d . .
C13 C 0.3277(3) 0.6886(2) 0.02574(16) 0.0254(6) Uani 1 1 d . .
C14 C 0.0534(3) 0.8289(2) 0.10919(16) 0.0253(6) Uani 1 1 d . .
C15 C -0.1392(3) 1.0282(2) 0.29864(18) 0.0300(6) Uani 1 1 d . .
H15A H -0.1329 1.0634 0.2410 0.036 Uiso 1 1 calc R .
H15B H -0.2245 1.0664 0.3272 0.036 Uiso 1 1 calc R .
C16 C -0.0275(3) 1.0280(2) 0.34399(18) 0.0312(6) Uani 1 1 d . .
H16A H -0.0416 1.0035 0.4038 0.037 Uiso 1 1 calc R .
H16B H -0.0222 1.1003 0.3379 0.037 Uiso 1 1 calc R .
C17 C 0.1860(3) 1.0228(2) 0.21669(17) 0.0286(6) Uani 1 1 d . .
C18 C 0.1990(3) 1.0092(2) 0.13353(17) 0.0288(6) Uani 1 1 d . .
H18 H 0.1799 0.9521 0.1183 0.035 Uiso 1 1 calc R .
C19 C 0.2395(3) 1.0786(2) 0.07284(19) 0.0367(7) Uani 1 1 d . .
H19 H 0.2468 1.0698 0.0161 0.044 Uiso 1 1 calc R .
C20 C 0.2694(3) 1.1606(2) 0.0950(2) 0.0430(8) Uani 1 1 d . .
H20 H 0.2979 1.2079 0.0535 0.052 Uiso 1 1 calc R .
C21 C 0.2581(3) 1.1741(3) 0.1772(2) 0.0490(9) Uani 1 1 d . .
H21 H 0.2792 1.2303 0.1922 0.059 Uiso 1 1 calc R .
C22 C 0.2160(3) 1.1060(2) 0.2376(2) 0.0422(8) Uani 1 1 d . .
H22 H 0.2075 1.1161 0.2941 0.051 Uiso 1 1 calc R .
C23 C 0.2383(3) 0.8904(2) 0.37513(16) 0.0272(6) Uani 1 1 d . .
C24 C 0.1985(3) 0.8495(2) 0.45436(18) 0.0358(7) Uani 1 1 d . .
H24 H 0.1100 0.8529 0.4684 0.043 Uiso 1 1 calc R .
C25 C 0.2873(4) 0.8041(3) 0.5123(2) 0.0479(8) Uani 1 1 d . .
H25 H 0.2592 0.7780 0.5665 0.058 Uiso 1 1 calc R .
C26 C 0.4166(3) 0.7962(3) 0.4920(2) 0.0530(9) Uani 1 1 d . .
H26 H 0.4777 0.7640 0.5319 0.064 Uiso 1 1 calc R .
C27 C 0.4569(3) 0.8355(3) 0.4135(2) 0.0513(9) Uani 1 1 d . .
H27 H 0.5460 0.8303 0.3996 0.062 Uiso 1 1 calc R .
C28 C 0.3686(3) 0.8823(3) 0.35498(19) 0.0375(7) Uani 1 1 d . .
H28 H 0.3972 0.9090 0.3010 0.045 Uiso 1 1 calc R .
C29 C -0.2495(2) 0.8889(2) 0.23923(17) 0.0275(6) Uani 1 1 d . .
C30 C -0.3251(3) 0.9814(2) 0.19599(19) 0.0354(7) Uani 1 1 d . .
H30 H -0.3137 1.0469 0.1988 0.043 Uiso 1 1 calc R .
C31 C -0.4174(3) 0.9779(3) 0.1486(2) 0.0451(8) Uani 1 1 d . .
H31 H -0.4684 1.0414 0.1186 0.054 Uiso 1 1 calc R .
C32 C -0.4361(3) 0.8851(3) 0.1443(2) 0.0479(9) Uani 1 1 d . .
H32 H -0.4995 0.8839 0.1114 0.057 Uiso 1 1 calc R .
C33 C -0.3631(3) 0.7933(3) 0.1878(2) 0.0535(9) Uani 1 1 d . .
H33 H -0.3771 0.7285 0.1856 0.064 Uiso 1 1 calc R .
C34 C -0.2683(3) 0.7943(3) 0.2352(2) 0.0417(8) Uani 1 1 d . .
H34 H -0.2169 0.7304 0.2645 0.050 Uiso 1 1 calc R .
C35 C -0.1120(4) 0.7445(3) 0.4409(2) 0.0682(12) Uani 1 1 d . .
H35 H -0.0434 0.6975 0.4095 0.082 Uiso 1 1 calc R .
C36 C -0.1505(5) 0.7099(4) 0.5223(3) 0.0906(17) Uani 1 1 d . .
H36 H -0.1070 0.6399 0.5466 0.109 Uiso 1 1 calc R .
C37 C -0.2507(4) 0.7766(4) 0.5673(2) 0.0622(11) Uani 1 1 d . .
H37 H -0.2782 0.7526 0.6223 0.075 Uiso 1 1 calc R .
C38 C -0.3105(4) 0.8765(3) 0.5333(2) 0.0510(9) Uani 1 1 d . .
H38 H -0.3794 0.9229 0.5649 0.061 Uiso 1 1 calc R .
C39 C -0.2731(3) 0.9122(3) 0.45354(19) 0.0401(8) Uani 1 1 d . .
H39 H -0.3163 0.9829 0.4306 0.048 Uiso 1 1 calc R .
C40 C -0.1725(3) 0.8456(2) 0.40605(17) 0.0307(6) Uani 1 1 d . .
Fe1 Fe 0.18008(3) 0.70611(3) 0.12394(2) 0.01947(10) Uani 1 1 d . .
Ni1 Ni 0.08155(3) 0.80840(2) 0.26113(2) 0.02027(9) Uani 1 1 d . .
O1 O -0.02904(19) 0.90452(15) 0.08613(12) 0.0346(5) Uani 1 1 d . .
P1 P -0.12313(6) 0.88920(5) 0.29924(4) 0.02358(15) Uani 1 1 d . .
P2 P 0.12386(7) 0.93720(5) 0.29687(4) 0.02384(15) Uani 1 1 d . .
S1 S 0.29040(6) 0.74337(5) 0.21548(4) 0.02385(15) Uani 1 1 d . .
S2 S 0.06412(7) 0.65369(5) 0.24063(4) 0.02794(16) Uani 1 1 d . .
B1 B 0.4676(4) 0.7356(3) 0.7252(2) 0.0393(8) Uani 1 1 d . .
F0AA F 0.5958(4) 0.6921(4) 0.7446(3) 0.0736(13) Uani 0.6 1 d . P
F1AA F 0.3427(6) 0.7303(5) 0.7263(5) 0.0776(18) Uani 0.4 1 d . P
F3 F 0.4800(10) 0.7439(6) 0.8062(4) 0.087(3) Uani 0.4 1 d . P
F4 F 0.5553(9) 0.6550(5) 0.6988(6) 0.095(3) Uani 0.4 1 d . P
F5 F 0.3876(6) 0.7448(4) 0.7939(3) 0.0863(17) Uani 0.6 1 d . P
F6 F 0.4566(8) 0.6609(5) 0.6808(3) 0.0980(19) Uani 0.6 1 d . P
F6AA F 0.45875(19) 0.83031(15) 0.67593(12) 0.0543(5) Uani 1 1 d . .

loop_
_atom_site_aniso_label
_atom_site_aniso_U_11
_atom_site_aniso_U_22
_atom_site_aniso_U_33
_atom_site_aniso_U_23
_atom_site_aniso_U_13
_atom_site_aniso_U_12
C1 0.051(2) 0.0257(15) 0.0345(17) 0.0068(13) 0.0052(15) -0.0050(14)
C2 0.0490(19) 0.0370(18) 0.0257(16) 0.0025(13) -0.0062(14) 0.0067(15)
C3 0.0350(17) 0.0414(18) 0.0299(16) -0.0044(14) -0.0109(13) 0.0045(14)
C4 0.0327(16) 0.0409(18) 0.0338(17) -0.0144(14) -0.0028(13) 0.0036(13)
C5 0.061(2) 0.0231(15) 0.0471(19) -0.0043(14) -0.0101(16) -0.0176(15)
C6 0.049(2) 0.055(2) 0.054(2) -0.0048(17) -0.0219(17) -0.0262(17)
C7 0.052(2) 0.0382(18) 0.0273(16) 0.0047(13) -0.0050(14) -0.0093(15)
C8 0.0377(17) 0.0484(19) 0.0381(18) -0.0132(15) 0.0087(14) -0.0234(15)
C9 0.0277(14) 0.0245(14) 0.0238(14) -0.0092(11) -0.0002(11) -0.0033(11)
C10 0.0385(16) 0.0236(14) 0.0263(15) -0.0090(11) -0.0026(12) -0.0102(12)
C11 0.0356(16) 0.0271(14) 0.0291(15) -0.0063(12) -0.0090(12) -0.0118(12)
C12 0.0356(15) 0.0267(14) 0.0183(13) -0.0048(11) -0.0015(11) -0.0082(12)
C13 0.0297(14) 0.0264(14) 0.0198(13) -0.0071(11) 0.0040(11) -0.0096(12)
C14 0.0274(14) 0.0269(15) 0.0234(14) -0.0041(11) 0.0016(11) -0.0124(13)
C15 0.0257(14) 0.0242(14) 0.0353(16) -0.0038(12) -0.0028(12) -0.0023(12)
C16 0.0293(15) 0.0274(15) 0.0344(16) -0.0119(12) 0.0038(12) -0.0056(12)
C17 0.0272(14) 0.0254(14) 0.0333(16) -0.0015(12) -0.0019(12) -0.0102(12)
C18 0.0249(14) 0.0298(15) 0.0320(15) -0.0001(12) -0.0041(12) -0.0107(12)
C19 0.0301(16) 0.0419(18) 0.0342(17) 0.0073(14) -0.0039(13) -0.0124(14)
C20 0.0344(17) 0.0340(17) 0.056(2) 0.0122(15) -0.0023(15) -0.0150(14)
C21 0.058(2) 0.0352(18) 0.062(2) -0.0041(16) -0.0055(18) -0.0258(17)
C22 0.057(2) 0.0353(17) 0.0406(18) -0.0072(14) -0.0016(15) -0.0233(16)
C23 0.0301(15) 0.0301(15) 0.0238(14) -0.0097(12) -0.0031(11) -0.0096(12)
C24 0.0324(16) 0.0467(18) 0.0294(16) -0.0093(14) -0.0007(13) -0.0133(14)
C25 0.058(2) 0.061(2) 0.0246(16) -0.0036(15) -0.0054(15) -0.0199(18)
C26 0.047(2) 0.074(3) 0.038(2) -0.0099(18) -0.0184(16) -0.0126(19)
C27 0.0353(18) 0.080(3) 0.044(2) -0.0154(19) -0.0075(15) -0.0204(18)
C28 0.0329(16) 0.0518(19) 0.0326(16) -0.0112(14) -0.0021(13) -0.0179(15)
C29 0.0178(13) 0.0362(16) 0.0258(14) -0.0051(12) 0.0032(11) -0.0073(12)
C30 0.0249(15) 0.0407(17) 0.0375(17) -0.0005(14) -0.0041(13) -0.0085(13)
C31 0.0276(16) 0.060(2) 0.0411(19) 0.0038(16) -0.0086(14) -0.0097(15)
C32 0.0306(17) 0.072(3) 0.044(2) -0.0114(18) -0.0077(15) -0.0164(17)
C33 0.043(2) 0.055(2) 0.072(3) -0.020(2) -0.0119(18) -0.0205(17)
C34 0.0317(16) 0.0374(18) 0.056(2) -0.0071(15) -0.0103(15) -0.0090(14)
C35 0.057(2) 0.066(3) 0.044(2) 0.0126(19) 0.0245(18) 0.005(2)
C36 0.081(3) 0.084(3) 0.055(3) 0.034(2) 0.022(2) 0.005(3)
C37 0.055(2) 0.107(4) 0.0272(18) -0.002(2) 0.0097(17) -0.038(2)
C38 0.051(2) 0.078(3) 0.0358(19) -0.0251(19) 0.0149(16) -0.035(2)
C39 0.0370(17) 0.0502(19) 0.0374(18) -0.0170(15) 0.0100(14) -0.0202(15)
C40 0.0250(14) 0.0413(17) 0.0262(15) -0.0025(13) 0.0013(12) -0.0140(13)
Fe1 0.01938(19) 0.01754(18) 0.0213(2) -0.00244(14) -0.00144(14) -0.00608(15)
Ni1 0.01831(17) 0.01975(17) 0.02089(18) -0.00321(13) 0.00113(13) -0.00494(13)
O1 0.0316(11) 0.0274(11) 0.0340(11) 0.0016(9) -0.0060(9) 0.0023(9)
P1 0.0192(3) 0.0245(4) 0.0244(4) -0.0033(3) 0.0014(3) -0.0053(3)
P2 0.0230(3) 0.0256(4) 0.0233(4) -0.0067(3) 0.0014(3) -0.0084(3)
S1 0.0190(3) 0.0288(3) 0.0233(3) -0.0085(3) -0.0011(3) -0.0054(3)
S2 0.0276(4) 0.0215(3) 0.0324(4) -0.0023(3) 0.0064(3) -0.0095(3)
B1 0.037(2) 0.043(2) 0.0320(19) 0.0029(16) -0.0049(15) -0.0090(17)
F0AA 0.048(2) 0.077(3) 0.083(3) 0.033(3) -0.027(2) -0.017(2)
F1AA 0.058(4) 0.070(4) 0.112(6) 0.002(4) -0.026(4) -0.031(3)
F3 0.148(8) 0.093(5) 0.041(4) 0.021(3) -0.037(5) -0.067(6)
F4 0.082(6) 0.038(4) 0.111(7) -0.007(4) 0.045(5) 0.025(4)
F5 0.092(4) 0.066(3) 0.067(3) -0.002(2) 0.054(3) -0.012(3)
F6 0.172(6) 0.087(4) 0.065(3) -0.010(3) -0.028(4) -0.075(4)
F6AA 0.0532(12) 0.0428(11) 0.0442(11) 0.0075(9) 0.0073(9) 0.0014(9)

loop_
_atom_type_symbol
_atom_type_description
_atom_type_scat_dispersion_real
_atom_type_scat_dispersion_imag
_atom_type_scat_source
C C 0.0033 0.0016 'International Tables Vol C Tables 4.2.6.8 and 6.1.1.4'
H H 0.0000 0.0000 'International Tables Vol C Tables 4.2.6.8 and 6.1.1.4'
B B 0.0013 0.0007 'International Tables Vol C Tables 4.2.6.8 and 6.1.1.4'
F F 0.0171 0.0103 'International Tables Vol C Tables 4.2.6.8 and 6.1.1.4'
Fe Fe 0.3463 0.8444 'International Tables Vol C Tables 4.2.6.8 and 6.1.1.4'
Ni Ni 0.3393 1.1124 'International Tables Vol C Tables 4.2.6.8 and 6.1.1.4'
O O 0.0106 0.0060 'International Tables Vol C Tables 4.2.6.8 and 6.1.1.4'
P P 0.1023 0.0942 'International Tables Vol C Tables 4.2.6.8 and 6.1.1.4'
S S 0.1246 0.1234 'International Tables Vol C Tables 4.2.6.8 and 6.1.1.4'

loop_
_geom_angle_atom_site_label_1
_geom_angle_atom_site_label_2
_geom_angle_atom_site_label_3
_geom_angle
C2 C1 S2 115.3(2)
C1 C2 C3 114.5(3)
C2 C3 S1 116.2(2)
C4 C9 Fe1 130.82(18)
C10 C9 C4 126.8(3)
C10 C9 C13 108.0(2)
C10 C9 Fe1 71.05(15)
C13 C9 C4 124.9(3)
C13 C9 Fe1 68.57(14)
C5 C10 Fe1 130.0(2)
C9 C10 C5 127.0(3)
C9 C10 C11 108.6(2)
C9 C10 Fe1 70.40(14)
C11 C10 C5 124.2(3)
C11 C10 Fe1 68.34(14)
C6 C11 Fe1 126.8(2)
C10 C11 C6 125.9(3)
C10 C11 C12 107.3(2)
C10 C11 Fe1 72.27(15)
C12 C11 C6 126.6(3)
C12 C11 Fe1 69.99(14)
C7 C12 Fe1 130.10(19)
C11 C12 C7 125.9(3)
C11 C12 Fe1 69.84(15)
C13 C12 C7 125.6(3)
C13 C12 C11 108.3(2)
C13 C12 Fe1 70.23(15)
C8 C13 Fe1 128.29(18)
C9 C13 C8 126.1(3)
C9 C13 Fe1 71.62(14)
C12 C13 C8 126.0(3)
C12 C13 C9 107.7(2)
C12 C13 Fe1 70.18(15)
O1 C14 Fe1 168.1(2)
C16 C15 P1 106.53(18)
C15 C16 P2 106.91(18)
C18 C17 P2 121.0(2)
C22 C17 C18 118.9(3)
C22 C17 P2 120.1(2)
C19 C18 C17 120.3(3)
C20 C19 C18 119.8(3)
C21 C20 C19 120.2(3)
C20 C21 C22 120.0(3)
C21 C22 C17 120.7(3)
C24 C23 P2 119.3(2)
C28 C23 C24 119.2(3)
C28 C23 P2 121.1(2)
C25 C24 C23 120.2(3)
C24 C25 C26 120.4(3)
C25 C26 C27 119.7(3)
C26 C27 C28 120.5(3)
C27 C28 C23 120.0(3)
C30 C29 P1 121.2(2)
C34 C29 C30 119.4(3)
C34 C29 P1 119.4(2)
C29 C30 C31 119.8(3)
C32 C31 C30 121.1(3)
C31 C32 C33 119.7(3)
C32 C33 C34 120.4(3)
C29 C34 C33 119.7(3)
C40 C35 C36 120.4(3)
C37 C36 C35 120.1(4)
C38 C37 C36 119.8(4)
C37 C38 C39 120.9(3)
C38 C39 C40 120.5(3)
C35 C40 C39 118.3(3)
C35 C40 P1 120.0(2)
C39 C40 P1 121.7(2)
C9 Fe1 C10 38.55(11)
C9 Fe1 Ni1 142.30(7)
C9 Fe1 S1 94.77(7)
C9 Fe1 S2 116.92(8)
C10 Fe1 Ni1 145.77(8)
C10 Fe1 S1 125.66(8)
C10 Fe1 S2 94.58(8)
C11 Fe1 C9 66.18(11)
C11 Fe1 C10 39.40(11)
C11 Fe1 C12 40.17(11)
C11 Fe1 C13 67.15(11)
C11 Fe1 Ni1 147.64(8)
C11 Fe1 S1 160.69(8)
C11 Fe1 S2 106.54(8)
C12 Fe1 C9 66.14(11)
C12 Fe1 C10 65.98(11)
C12 Fe1 C13 39.59(11)
C12 Fe1 Ni1 146.23(8)
C12 Fe1 S1 130.64(8)
C12 Fe1 S2 145.01(8)
C13 Fe1 C9 39.80(10)
C13 Fe1 C10 65.99(10)
C13 Fe1 Ni1 142.25(7)
C13 Fe1 S1 96.50(8)
C13 Fe1 S2 156.73(8)
C14 Fe1 C9 149.81(11)
C14 Fe1 C10 134.36(11)
C14 Fe1 C11 95.86(11)
C14 Fe1 C12 84.40(11)
C14 Fe1 C13 111.83(11)
C14 Fe1 Ni1 63.93(8)
C14 Fe1 S1 99.96(9)
C14 Fe1 S2 90.79(9)
S1 Fe1 Ni1 51.31(2)
S1 Fe1 S2 84.34(3)
S2 Fe1 Ni1 52.50(2)
P1 Ni1 Fe1 126.92(2)
P1 Ni1 S1 173.71(3)
P1 Ni1 S2 98.33(3)
P2 Ni1 Fe1 128.99(2)
P2 Ni1 P1 87.55(3)
P2 Ni1 S1 88.02(3)
P2 Ni1 S2 169.17(3)
S1 Ni1 Fe1 53.763(19)
S1 Ni1 S2 86.76(3)
S2 Ni1 Fe1 53.51(2)
C15 P1 Ni1 106.11(9)
C29 P1 C15 106.60(13)
C29 P1 Ni1 119.99(9)
C40 P1 C15 104.49(13)
C40 P1 C29 105.50(13)
C40 P1 Ni1 112.96(10)
C16 P2 Ni1 109.09(9)
C17 P2 C16 104.08(13)
C17 P2 Ni1 118.45(9)
C23 P2 C16 106.55(13)
C23 P2 C17 106.64(13)
C23 P2 Ni1 111.23(9)
C3 S1 Fe1 113.49(11)
C3 S1 Ni1 104.28(10)
Ni1 S1 Fe1 74.93(2)
C1 S2 Fe1 109.49(11)
C1 S2 Ni1 105.31(11)
Ni1 S2 Fe1 73.99(2)
F0AA B1 F1AA 151.6(4)
F0AA B1 F3 67.5(5)
F0AA B1 F6 102.5(4)
F1AA B1 F6 63.4(4)
F3 B1 F1AA 105.5(6)
F3 B1 F6 138.2(5)
F4 B1 F0AA 52.8(6)
F4 B1 F1AA 111.7(7)
F4 B1 F3 112.0(7)
F4 B1 F5 130.8(5)
F4 B1 F6 50.3(5)
F4 B1 F6AA 114.9(4)
F5 B1 F0AA 109.7(4)
F5 B1 F1AA 59.7(4)
F5 B1 F3 45.9(4)
F5 B1 F6 111.7(5)
F5 B1 F6AA 114.2(3)
F6AA B1 F0AA 106.2(3)
F6AA B1 F1AA 102.1(4)
F6AA B1 F3 109.9(4)
F6AA B1 F6 111.8(3)
B1 F0AA F3 56.3(3)
F4 F0AA B1 58.6(4)
F4 F0AA F3 107.3(5)
B1 F1AA F6 58.3(4)
F5 F1AA B1 57.4(3)
F5 F1AA F6 105.5(5)
B1 F3 F0AA 56.2(4)
F5 F3 B1 63.6(4)
F5 F3 F0AA 115.4(6)
F0AA F4 B1 68.6(5)
F6 F4 B1 70.5(5)
F6 F4 F0AA 137.8(7)
B1 F5 F1AA 62.9(4)
F3 F5 B1 70.5(5)
F3 F5 F1AA 133.1(7)
B1 F6 F1AA 58.3(4)
F4 F6 B1 59.3(4)
F4 F6 F1AA 115.3(6)

loop_
_geom_bond_atom_site_label_1
_geom_bond_atom_site_label_2
_geom_bond_distance
C1 C2 1.504(5)
C1 S2 1.835(3)
C2 C3 1.516(5)
C3 S1 1.831(3)
C4 C9 1.501(4)
C5 C10 1.498(4)
C6 C11 1.505(4)
C7 C12 1.507(4)
C8 C13 1.499(4)
C9 C10 1.409(4)
C9 C13 1.437(4)
C9 Fe1 2.130(2)
C10 C11 1.425(4)
C10 Fe1 2.138(3)
C11 C12 1.434(4)
C11 Fe1 2.087(3)
C12 C13 1.415(4)
C12 Fe1 2.089(3)
C13 Fe1 2.089(3)
C14 Fe1 1.766(3)
C14 O1 1.158(3)
C15 C16 1.526(4)
C15 P1 1.832(3)
C16 P2 1.842(3)
C17 C18 1.392(4)
C17 C22 1.389(4)
C17 P2 1.819(3)
C18 C19 1.385(4)
C19 C20 1.382(4)
C20 C21 1.376(5)
C21 C22 1.378(5)
C23 C24 1.396(4)
C23 C28 1.388(4)
C23 P2 1.814(3)
C24 C25 1.378(4)
C25 C26 1.378(5)
C26 C27 1.380(5)
C27 C28 1.383(5)
C29 C30 1.384(4)
C29 C34 1.383(4)
C29 P1 1.821(3)
C30 C31 1.385(4)
C31 C32 1.360(5)
C32 C33 1.371(5)
C33 C34 1.396(5)
C35 C36 1.395(5)
C35 C40 1.365(5)
C36 C37 1.366(6)
C37 C38 1.347(6)
C38 C39 1.372(5)
C39 C40 1.391(4)
C40 P1 1.820(3)
Fe1 Ni1 2.7365(6)
Fe1 S1 2.2858(7)
Fe1 S2 2.2887(8)
Ni1 P1 2.1761(8)
Ni1 P2 2.1485(8)
Ni1 S1 2.2121(8)
Ni1 S2 2.2586(8)
B1 F0AA 1.386(5)
B1 F1AA 1.394(7)
B1 F3 1.388(7)
B1 F4 1.272(6)
B1 F5 1.318(5)
B1 F6 1.394(6)
B1 F6AA 1.378(4)
F0AA F3 1.540(10)
F0AA F4 1.186(11)
F1AA F5 1.352(9)
F1AA F6 1.466(9)
F3 F5 1.058(8)
F4 F6 1.137(10)
